data_4030490
loop_
_publ_author_name
'Anil J. Elias'
'Hans-Georg Schmidt'
'Mathias Noltemeyer'
'Herbert W. Roesky'

_publ_section_title
;
 Synthesis and X-Ray structural characterization of novel twelve-membered
 cyclometallasilazoxanes containing Cobalt and Zinc
;
_journal_issue Supp
_journal_name_full 'European Journal of Solid State and Inorganic Chemistry'
_journal_page_first 23
_journal_page_last 42
_journal_volume 29
_journal_year 1992
_chemical_formula_sum 'C24 H60 Co2 N4 O2 Si4'
_chemical_formula_weight 667.0
_space_group_IT_number 2
_symmetry_cell_setting triclinic
_symmetry_Int_Tables_number 2
_symmetry_space_group_name_Hall '-P 1'
_symmetry_space_group_name_H-M 'P -1'
_cell_angle_alpha 89.20(1)
_cell_angle_beta 87.34(2)
_cell_angle_gamma 67.43(1)
_cell_formula_units_Z 2
_cell_length_a 8.926(1)
_cell_length_b 11.556(2)
_cell_length_c 18.677(4)
_cell_volume 1777.0(5)
_diffrn_ambient_temperature 293
_diffrn_radiation_probe x-ray
_diffrn_radiation_type MoK\a
_diffrn_radiation_wavelength 0.71019
_exptl_absorpt_coefficient_mu 1.09
_exptl_crystal_density_diffrn 1.25
_refine_ls_number_parameters 325
_refine_ls_number_reflns 2288
_refine_ls_R_factor_gt 0.043
_refine_ls_wR_factor_gt 0.058
_cod_data_source_file EJSSIC-1992-29-Suppl-23-42-1.cif
_cod_data_source_block cyclo-1-Co
_cod_database_code 4030490

loop_
_symmetry_equiv_pos_site_id
_symmetry_equiv_pos_as_xyz
1 x,y,z
2 -x,-y,-z

loop_
_atom_site_label
_atom_site_type_symbol
_atom_site_thermal_displace_type
_atom_site_fract_x
_atom_site_fract_y
_atom_site_fract_z
_atom_site_occupancy
_atom_site_U_iso_or_equiv
Co1 Co Uiso 0.40450(10) 0.58170(10) 0.45810(10) 1.000 0.0340(10)
Si1 Si Uiso 0.3734(2) 0.82670(10) 0.41900(10) 1.000 0.0440(10)
Si2 Si Uiso 0.5150(2) 0.70470(10) 0.56400(10) 1.000 0.0430(10)
O1 O Uiso 0.5053(3) 0.7502(2) 0.4805(2) 1.000 0.0430(10)
N1 N Uiso 0.2775(4) 0.7271(3) 0.4067(2) 1.000 0.0430(10)
N2 N Uiso 0.4290(4) 0.5905(3) 0.5660(2) 1.000 0.0360(10)
C1 C Uiso 0.1379(6) 0.7482(4) 0.3611(3) 1.000 0.055(2)
C2 C Uiso 0.2892(5) 0.5988(4) 0.6178(2) 1.000 0.045(2)
C11 C Uiso 0.1942(7) 0.6591(5) 0.2965(3) 1.000 0.083(3)
C12 C Uiso 0.0036(6) 0.7249(5) 0.4043(3) 1.000 0.078(3)
C13 C Uiso 0.0680(7) 0.8818(5) 0.3325(3) 1.000 0.086(3)
C14 C Uiso 0.2470(7) 0.9869(4) 0.4560(3) 1.000 0.072(2)
C15 C Uiso 0.5000(6) 0.8466(5) 0.3408(3) 1.000 0.067(2)
C21 C Uiso 0.3477(7) 0.5774(6) 0.6931(3) 1.000 0.081(3)
C22 C Uiso 0.2249(6) 0.5018(5) 0.5985(3) 1.000 0.078(3)
C23 C Uiso 0.1446(6) 0.7246(5) 0.6125(3) 1.000 0.070(2)
C24 C Uiso 0.4234(8) 0.8468(5) 0.6230(3) 1.000 0.079(3)
C25 C Uiso 0.7346(6) 0.6386(5) 0.5823(3) 1.000 0.076(3)
Co2 Co Uiso 0.58650(10) -0.08350(10) -0.04590(10) 1.000 0.0370(10)
Si21 Si Uiso 0.6265(2) -0.33590(10) -0.06800(10) 1.000 0.0570(10)
Si22 Si Uiso 0.5261(2) -0.20380(10) 0.08180(10) 1.000 0.0480(10)
O21 O Uiso 0.5146(4) -0.2596(3) 0.0030(2) 1.000 0.0540(10)
N21 N Uiso 0.7035(4) -0.2315(3) -0.1004(2) 1.000 0.0470(10)
N22 N Uiso 0.5952(4) -0.0832(3) 0.0637(2) 1.000 0.0400(10)
C201 C Uiso 0.8238(6) -0.2512(4) -0.1606(3) 1.000 0.055(2)
C202 C Uiso 0.7456(5) -0.0787(4) 0.0971(3) 1.000 0.052(2)
C211 C Uiso 0.7486(8) -0.1597(6) -0.2202(3) 1.000 0.107(4)
C212 C Uiso 0.9688(7) -0.2267(7) -0.1371(3) 1.000 0.107(4)
C213 C Uiso 0.8855(9) -0.3812(6) -0.1920(4) 1.000 0.116(4)
C214 C Uiso 0.7707(9) -0.4894(5) -0.0362(4) 1.000 0.114(4)
C215 C Uiso 0.4832(9) -0.3684(7) -0.1265(3) 1.000 0.114(4)
C221 C Uiso 0.7109(7) -0.0480(6) 0.1749(3) 1.000 0.092(3)
C222 C Uiso 0.7897(7) 0.0194(6) 0.0593(4) 1.000 0.095(3)
C223 C Uiso 0.8914(6) -0.2009(6) 0.0866(3) 1.000 0.091(3)
C224 C Uiso 0.6440(9) -0.3349(5) 0.1402(3) 1.000 0.102(4)
C225 C Uiso 0.3158(7) -0.1467(5) 0.1210(3) 1.000 0.081(3)

loop_
_atom_type_symbol
_atom_type_description
_atom_type_scat_dispersion_real
_atom_type_scat_dispersion_imag
_atom_type_scat_source
C C 0.0033 0.0016 ' International Tables Vol C Tables 4.2.6.8 and 6.1.1.4'
Co Co 0.3494 0.9721 ' International Tables Vol C Tables 4.2.6.8 and 6.1.1.4'
N N 0.0061 0.0033 ' International Tables Vol C Tables 4.2.6.8 and 6.1.1.4'
O O 0.0106 0.0060 ' International Tables Vol C Tables 4.2.6.8 and 6.1.1.4'
Si Si 0.0817 0.0704 ' International Tables Vol C Tables 4.2.6.8 and 6.1.1.4'

loop_
_geom_angle_atom_site_label_1
_geom_angle_atom_site_label_2
_geom_angle_atom_site_label_3
_geom_angle
_geom_angle_site_symmetry_1
_geom_angle_site_symmetry_3
_geom_angle_publ_flag
Si1 Co1 Si2 66.53(6) . . yes
Si1 Co1 N1 35.89(12) . . yes
Si1 Co1 N2 99.69(11) . . yes
Si1 Co1 Si2 156.73(9) . 2_666 yes
Si1 Co1 N2 133.67(13) . 2_666 yes
Si2 Co1 N1 97.69(12) . . yes
Si2 Co1 N2 37.48(11) . . yes
Si2 Co1 Si2 129.51(7) . 2_666 yes
Si2 Co1 N2 111.74(12) . 2_666 yes
N1 Co1 N2 120.65(16) . . yes
Si2 Co1 N1 132.77(13) 2_666 . yes
N1 Co1 N2 136.82(18) . 2_666 yes
Si2 Co1 N2 101.62(11) 2_666 . yes
N2 Co1 N2 101.41(15) . 2_666 yes
Si2 Co1 N2 31.43(11) 2_666 2_666 yes
Si22 Co2 N22 30.76(11) 2_655 2_655 yes
Si21 Co2 Si22 66.48(6) . . yes
Si21 Co2 N21 35.54(12) . . yes
Si21 Co2 N22 99.55(11) . . yes
Si21 Co2 Si22 156.28(8) . 2_655 yes
Si21 Co2 N22 133.66(12) . 2_655 yes
Si22 Co2 N21 97.47(12) . . yes
Si22 Co2 N22 37.06(11) . . yes
Si22 Co2 Si22 129.75(7) . 2_655 yes
Si22 Co2 N22 112.56(13) . 2_655 yes
N21 Co2 N22 120.96(16) . . yes
Si22 Co2 N21 132.71(14) 2_655 . yes
N21 Co2 N22 136.04(18) . 2_655 yes
Si22 Co2 N22 102.01(11) 2_655 . yes
N22 Co2 N22 101.75(16) . 2_655 yes
Co1 Si1 O1 60.87(10) . . yes
Co1 Si1 N1 41.01(13) . . yes
Co1 Si1 C14 133.6(2) . . yes
Co1 Si1 C15 118.57(18) . . yes
O1 Si1 N1 101.33(16) . . yes
O1 Si1 C14 107.7(2) . . yes
O1 Si1 C15 105.4(2) . . yes
N1 Si1 C14 117.3(2) . . yes
N1 Si1 C15 116.2(2) . . yes
C14 Si1 C15 107.8(2) . . yes
Co1 Si2 O1 59.71(11) . . yes
Co1 Si2 N2 44.93(13) . . yes
Co1 Si2 C24 136.8(2) . . yes
Co1 Si2 C25 117.79(18) . . yes
Co1 Si2 Co1 50.49(5) . 2_666 yes
O1 Si2 N2 104.32(18) . . yes
C24 Si2 C25 105.4(3) . . yes
O1 Si2 C24 108.6(2) . . yes
O1 Si2 C25 105.4(2) . . yes
Co1 Si2 O1 99.95(11) 2_666 . yes
N2 Si2 C24 119.5(3) . . yes
N2 Si2 C25 112.8(2) . . yes
Co1 Si2 N2 36.62(12) 2_666 . yes
Co1 Si2 C24 148.2(2) 2_666 . yes
Co1 Si2 C25 79.53(17) 2_666 . yes
Co2 Si21 O21 61.42(13) . . yes
Co2 Si21 C214 134.4(3) . . yes
Co2 Si21 C215 118.5(2) . . yes
O21 Si21 N21 101.66(18) . . yes
O21 Si21 C214 107.3(3) . . yes
O21 Si21 C215 105.7(3) . . yes
N21 Si21 C214 118.1(3) . . yes
Co2 Si21 N21 40.82(13) . . yes
C214 Si21 C215 107.1(3) . . yes
N21 Si21 C215 115.8(3) . . yes
Co2 Si22 N22 44.95(13) . . yes
Co2 Si22 C224 137.2(2) . . yes
Co2 Si22 Co2 50.25(5) . 2_655 yes
O21 Si22 N22 104.9(2) . . yes
Co2 Si22 C225 117.83(18) . . yes
Co2 Si22 O21 60.26(14) . . yes
Co2 Si22 C225 80.21(17) 2_655 . yes
O21 Si22 C225 104.7(2) . . yes
Co2 Si22 O21 100.31(14) 2_655 . yes
N22 Si22 C224 119.3(3) . . yes
N22 Si22 C225 113.1(2) . . yes
Co2 Si22 N22 36.19(12) 2_655 . yes
C224 Si22 C225 104.9(3) . . yes
O21 Si22 C224 109.1(2) . . yes
Co2 Si22 C224 147.4(2) 2_655 . yes
Si1 O1 Si2 142.1(2) . . yes
Si21 O21 Si22 142.9(3) . . yes
Si1 N1 C1 126.9(3) . . yes
Co1 N1 C1 129.8(3) . . yes
Co1 N1 Si1 103.1(2) . . yes
Co1 N2 Si2 97.59(18) . . yes
Co1 N2 C2 119.8(3) . . yes
Co1 N2 Co1 78.59(14) . 2_666 yes
Co1 N2 C2 117.4(3) 2_666 . yes
Si2 N2 C2 122.0(3) . . yes
Co1 N2 Si2 112.0(2) 2_666 . yes
Co2 N21 C201 129.4(3) . . yes
Co2 N21 Si21 103.6(2) . . yes
Si21 N21 C201 126.8(3) . . yes
Co2 N22 Si22 98.00(18) . . yes
Co2 N22 C202 119.0(3) . . yes
Co2 N22 C202 116.5(2) 2_655 . yes
Co2 N22 Si22 113.1(2) 2_655 . yes
Co2 N22 Co2 78.25(14) . 2_655 yes
Si22 N22 C202 122.4(3) . . yes
N1 C1 C12 109.8(4) . . yes
N1 C1 C13 112.0(4) . . yes
C11 C1 C12 110.0(4) . . no
C11 C1 C13 107.7(4) . . no
N1 C1 C11 109.2(4) . . yes
C12 C1 C13 108.1(4) . . no
C21 C2 C23 110.7(4) . . no
C22 C2 C23 105.1(4) . . no
C21 C2 C22 109.9(4) . . no
N2 C2 C21 109.5(4) . . yes
N2 C2 C22 109.4(4) . . yes
N2 C2 C23 112.2(4) . . yes
N21 C201 C211 109.6(4) . . yes
N21 C201 C212 110.6(4) . . yes
N21 C201 C213 113.7(5) . . yes
C211 C201 C212 107.4(5) . . no
C211 C201 C213 107.6(5) . . no
C212 C201 C213 107.7(5) . . no
N22 C202 C221 109.8(4) . . yes
N22 C202 C222 108.3(4) . . yes
N22 C202 C223 111.9(4) . . yes
C221 C202 C222 110.2(5) . . no
C221 C202 C223 110.3(5) . . no
C222 C202 C223 106.2(5) . . no

loop_
_geom_bond_atom_site_label_1
_geom_bond_atom_site_label_2
_geom_bond_distance
_geom_bond_site_symmetry_2
_geom_bond_publ_flag
Co1 Si1 2.8256(18) . yes
Co1 Si2 2.871(2) . yes
Co1 N1 1.904(4) . yes
Co1 N2 2.045(4) . yes
Co1 Si2 3.1346(17) 2_666 yes
Co1 N2 2.016(4) 2_666 yes
Co2 N21 1.905(4) . yes
Co2 Si21 2.8330(17) . yes
Co2 Si22 2.877(2) . yes
Co2 N22 2.021(4) 2_655 yes
Co2 N22 2.052(4) . yes
Co2 Si22 3.1498(17) 2_655 yes
Si1 O1 1.669(4) . yes
Si1 C14 1.881(5) . yes
Si1 C15 1.871(6) . yes
Si1 N1 1.701(4) . yes
Si2 C25 1.857(6) . yes
Si2 C24 1.875(6) . yes
Si2 O1 1.634(4) . yes
Si2 N2 1.762(4) . yes
Si21 N21 1.695(4) . yes
Si21 O21 1.664(4) . yes
Si21 C214 1.856(6) . yes
Si21 C215 1.866(8) . yes
Si22 O21 1.638(4) . yes
Si22 N22 1.751(4) . yes
Si22 C224 1.852(6) . yes
Si22 C225 1.852(7) . yes
N1 C1 1.482(7) . yes
N2 C2 1.517(6) . yes
N21 C201 1.475(7) . yes
N22 C202 1.525(6) . yes
C1 C12 1.521(8) . no
C1 C13 1.525(7) . no
C1 C11 1.533(8) . no
C2 C22 1.497(7) . no
C2 C23 1.535(7) . no
C2 C21 1.507(7) . no
C201 C211 1.516(8) . no
C201 C212 1.512(9) . no
C201 C213 1.505(8) . no
C202 C221 1.491(8) . no
C202 C222 1.494(8) . no
C202 C223 1.516(8) . no

loop_
_geom_torsion_atom_site_label_1
_geom_torsion_atom_site_label_2
_geom_torsion_atom_site_label_3
_geom_torsion_atom_site_label_4
_geom_torsion
_geom_torsion_site_symmetry_1
_geom_torsion_site_symmetry_3
_geom_torsion_site_symmetry_4
_geom_torsion_publ_flag
Si2 Co1 Si1 O1 21.48(14) . . . no
Si2 Co1 Si1 N1 -148.1(2) . . . no
Si2 Co1 Si1 C14 -65.6(3) . . . no
Si2 Co1 Si1 C15 113.9(2) . . . no
N1 Co1 Si1 O1 169.6(3) . . . no
N1 Co1 Si1 C14 82.5(3) . . . no
N1 Co1 Si1 C15 -98.0(3) . . . no
N2 Co1 Si1 O1 39.34(18) . . . no
N2 Co1 Si1 N1 -130.3(2) . . . no
N2 Co1 Si1 C14 -47.8(3) . . . no
N2 Co1 Si1 C15 131.8(2) . . . no
Si2 Co1 Si1 O1 -116.8(2) 2_666 . . no
Si2 Co1 Si1 N1 73.6(3) 2_666 . . no
Si2 Co1 Si1 C14 156.1(3) 2_666 . . no
Si2 Co1 Si1 C15 -24.4(3) 2_666 . . no
N2 Co1 Si1 O1 -76.8(2) 2_666 . . no
N2 Co1 Si1 N1 113.6(3) 2_666 . . no
N2 Co1 Si1 C14 -163.9(3) 2_666 . . no
N2 Co1 Si1 C15 15.6(3) 2_666 . . no
Si1 Co1 Si2 O1 -22.23(12) . . . no
Si1 Co1 Si2 N2 150.20(18) . . . no
Si1 Co1 Si2 C24 63.0(3) . . . no
Si1 Co1 Si2 C25 -114.6(2) . . . no
Si1 Co1 Si2 Co1 -160.06(7) . . 2_666 no
N1 Co1 Si2 O1 -40.43(17) . . . no
N1 Co1 Si2 N2 132.0(2) . . . no
N1 Co1 Si2 C24 44.8(3) . . . no
N1 Co1 Si2 C25 -132.8(2) . . . no
N1 Co1 Si2 Co1 -178.26(14) . . 2_666 no
N2 Co1 Si2 O1 -172.4(2) . . . no
N2 Co1 Si2 C24 -87.2(3) . . . no
N2 Co1 Si2 C25 95.3(3) . . . no
N2 Co1 Si2 Co1 49.74(17) . . 2_666 no
Si2 Co1 Si2 O1 137.83(14) 2_666 . . no
Si2 Co1 Si2 N2 -49.74(19) 2_666 . . no
Si2 Co1 Si2 C24 -136.9(3) 2_666 . . no
Si2 Co1 Si2 C25 45.5(2) 2_666 . . no
Si2 Co1 Si2 Co1 0.00(9) 2_666 . 2_666 no
N2 Co1 Si2 O1 107.36(17) 2_666 . . no
N2 Co1 Si2 N2 -80.2(2) 2_666 . . no
N2 Co1 Si2 C24 -167.4(3) 2_666 . . no
N2 Co1 Si2 C25 15.0(3) 2_666 . . no
N2 Co1 Si2 Co1 -30.48(13) 2_666 . 2_666 no
Si1 Co1 N1 C1 175.0(5) . . . no
Si2 Co1 N1 Si1 29.26(19) . . . no
Si2 Co1 N1 C1 -155.8(4) . . . no
N2 Co1 N1 Si1 61.0(2) . . . no
N2 Co1 N1 C1 -124.1(4) . . . no
Si2 Co1 N1 Si1 -148.92(13) 2_666 . . no
Si2 Co1 N1 C1 26.1(5) 2_666 . . no
N2 Co1 N1 Si1 -104.4(2) 2_666 . . no
N2 Co1 N1 C1 70.6(5) 2_666 . . no
Si1 Co1 N2 Si2 -27.54(16) . . . no
Si1 Co1 N2 C2 106.3(3) . . . no
Si1 Co1 N2 Co1 -138.51(9) . . 2_666 no
Si2 Co1 N2 C2 133.8(3) . . . no
Si2 Co1 N2 Co1 -111.0(2) . . 2_666 no
N1 Co1 N2 Si2 -58.9(2) . . . no
N1 Co1 N2 C2 75.0(3) . . . no
N1 Co1 N2 Co1 -169.83(15) . . 2_666 no
Si2 Co1 N2 Si2 143.06(13) 2_666 . . no
Si2 Co1 N2 C2 -83.1(3) 2_666 . . no
Si2 Co1 N2 Co1 32.09(12) 2_666 . 2_666 no
N2 Co1 N2 Si2 110.96(17) 2_666 . . no
N2 Co1 N2 C2 -115.2(3) 2_666 . . no
N2 Co1 N2 Co1 0.0(2) 2_666 . 2_666 no
Si1 Co1 Si2 Co1 127.65(16) . 2_666 2_666 no
Si1 Co1 Si2 O1 163.70(17) . 2_666 2_666 no
Si1 Co1 Si2 N2 63.0(3) . 2_666 2_666 no
Si1 Co1 Si2 C24 10.0(5) . 2_666 2_666 no
Si1 Co1 Si2 C25 -92.3(2) . 2_666 2_666 no
Si2 Co1 Si2 Co1 0.00(9) . 2_666 2_666 no
Si2 Co1 Si2 O1 36.05(16) . 2_666 2_666 no
Si2 Co1 Si2 N2 -64.6(2) . 2_666 2_666 no
Si2 Co1 Si2 C24 -117.6(4) . 2_666 2_666 no
Si2 Co1 Si2 C25 140.1(2) . 2_666 2_666 no
N1 Co1 Si2 Co1 177.65(19) . 2_666 2_666 no
N1 Co1 Si2 O1 -146.3(2) . 2_666 2_666 no
N1 Co1 Si2 N2 113.0(3) . 2_666 2_666 no
N1 Co1 Si2 C24 60.0(5) . 2_666 2_666 no
N1 Co1 Si2 C25 -42.3(3) . 2_666 2_666 no
N2 Co1 Si2 Co1 -28.30(12) . 2_666 2_666 no
N2 Co1 Si2 O1 7.75(17) . 2_666 2_666 no
N2 Co1 Si2 N2 -92.9(2) . 2_666 2_666 no
N2 Co1 Si2 C24 -145.9(5) . 2_666 2_666 no
N2 Co1 Si2 C25 111.8(2) . 2_666 2_666 no
Si1 Co1 N2 Co1 115.46(15) . 2_666 2_666 no
Si1 Co1 N2 Si2 -150.87(15) . 2_666 2_666 no
Si1 Co1 N2 C2 -2.4(4) . 2_666 2_666 no
Si2 Co1 N2 Co1 37.72(14) . 2_666 2_666 no
Si2 Co1 N2 Si2 131.38(17) . 2_666 2_666 no
Si2 Co1 N2 C2 -80.1(3) . 2_666 2_666 no
N1 Co1 N2 Co1 167.18(19) . 2_666 2_666 no
N1 Co1 N2 Si2 -99.2(3) . 2_666 2_666 no
N1 Co1 N2 C2 49.4(4) . 2_666 2_666 no
N2 Co1 N2 Co1 -0.02(19) . 2_666 2_666 no
N2 Co1 N2 Si2 93.7(2) . 2_666 2_666 no
N2 Co1 N2 C2 -117.8(3) . 2_666 2_666 no
N22 Co2 Si22 N22 -92.9(2) . 2_655 2_655 no
N22 Co2 Si22 C224 -146.0(5) . 2_655 2_655 no
N22 Co2 Si22 C225 111.6(2) . 2_655 2_655 no
Si21 Co2 N22 Co2 115.64(15) . 2_655 2_655 no
Si21 Co2 N22 Si22 -150.58(15) . 2_655 2_655 no
Si21 Co2 N22 C202 -1.0(4) . 2_655 2_655 no
Si22 Co2 N22 Co2 37.23(14) . 2_655 2_655 no
Si22 Co2 N22 Si22 131.01(17) . 2_655 2_655 no
Si22 Co2 N22 C202 -79.5(3) . 2_655 2_655 no
N21 Co2 N22 Co2 166.53(19) . 2_655 2_655 no
N21 Co2 N22 Si22 -99.7(3) . 2_655 2_655 no
N21 Co2 N22 C202 49.9(4) . 2_655 2_655 no
N22 Co2 N22 Co2 0.0(2) . 2_655 2_655 no
N22 Co2 N22 Si22 93.8(2) . 2_655 2_655 no
N22 Co2 N22 C202 -116.7(3) . 2_655 2_655 no
Si22 Co2 Si22 N22 -49.26(19) 2_655 . . no
Si22 Co2 Si22 C224 -135.6(3) 2_655 . . no
Si22 Co2 Si22 C225 46.4(2) 2_655 . . no
Si22 Co2 Si22 Co2 -0.02(12) 2_655 . 2_655 no
N22 Co2 Si22 O21 107.9(2) 2_655 . . no
N22 Co2 Si22 N22 -79.4(2) 2_655 . . no
N22 Co2 Si22 C224 -165.7(3) 2_655 . . no
N22 Co2 Si22 C225 16.3(3) 2_655 . . no
N22 Co2 Si22 Co2 -30.13(13) 2_655 . 2_655 no
Si21 Co2 N21 C201 175.7(5) . . . no
Si22 Co2 N21 Si21 28.86(19) . . . no
Si22 Co2 N21 C201 -155.5(4) . . . no
N22 Co2 N21 Si21 59.6(3) . . . no
N22 Co2 N21 C201 -124.8(4) . . . no
Si22 Co2 N21 Si21 -148.34(13) 2_655 . . no
Si22 Co2 N21 C201 27.3(5) 2_655 . . no
N22 Co2 N21 Si21 -105.0(2) 2_655 . . no
N22 Co2 N21 C201 70.6(5) 2_655 . . no
Si21 Co2 N22 Si22 -26.59(16) . . . no
Si21 Co2 N22 C202 107.5(3) . . . no
Si21 Co2 N22 Co2 -138.59(9) . . 2_655 no
Si22 Co2 N22 C202 134.1(3) . . . no
Si22 Co2 N22 Co2 -112.0(2) . . 2_655 no
N21 Co2 N22 Si22 -57.1(2) . . . no
N21 Co2 N22 C202 76.9(3) . . . no
N21 Co2 N22 Co2 -169.13(15) . . 2_655 no
Si22 Co2 N22 Si22 143.45(13) 2_655 . . no
Si22 Co2 N22 C202 -82.5(3) 2_655 . . no
Si22 Co2 N22 Co2 31.44(12) 2_655 . 2_655 no
Si22 Co2 Si21 O21 20.91(16) . . . no
Si22 Co2 Si21 N21 -148.5(2) . . . no
Si22 Co2 Si21 C214 -65.8(4) . . . no
Si22 Co2 Si21 C215 114.0(3) . . . no
N21 Co2 Si21 O21 169.5(3) . . . no
N21 Co2 Si21 C214 82.8(4) . . . no
N21 Co2 Si21 C215 -97.4(3) . . . no
N22 Co2 Si21 O21 38.01(19) . . . no
N22 Co2 Si21 N21 -131.4(2) . . . no
N22 Co2 Si21 C214 -48.7(4) . . . no
N22 Co2 Si21 C215 131.2(3) . . . no
Si22 Co2 Si21 O21 -117.1(2) 2_655 . . no
Si22 Co2 Si21 N21 73.4(3) 2_655 . . no
Si22 Co2 Si21 C214 156.2(4) 2_655 . . no
Si22 Co2 Si21 C215 -24.0(3) 2_655 . . no
N22 Co2 Si21 O21 -78.5(2) 2_655 . . no
N22 Co2 Si21 N21 112.1(3) 2_655 . . no
N22 Co2 Si21 C214 -165.2(4) 2_655 . . no
N22 Co2 Si21 C215 14.7(3) 2_655 . . no
Si21 Co2 Si22 O21 -21.50(16) . . . no
Si21 Co2 Si22 N22 151.23(18) . . . no
Si21 Co2 Si22 C224 64.9(3) . . . no
Si21 Co2 Si22 C225 -113.1(2) . . . no
Si21 Co2 Si22 Co2 -159.51(7) . . 2_655 no
N21 Co2 Si22 O21 -39.3(2) . . . no
N21 Co2 Si22 N22 133.4(2) . . . no
N21 Co2 Si22 C224 47.1(3) . . . no
N21 Co2 Si22 C225 -130.9(2) . . . no
N21 Co2 Si22 Co2 -177.32(13) . . 2_655 no
N22 Co2 Si22 O21 -172.7(2) . . . no
N22 Co2 Si22 C224 -86.3(4) . . . no
N22 Co2 Si22 C225 95.7(3) . . . no
N22 Co2 Si22 Co2 49.26(17) . . 2_655 no
Si22 Co2 Si22 O21 138.01(17) 2_655 . . no
N22 Co2 N22 Co2 0.00(16) 2_655 . 2_655 no
Si21 Co2 Si22 Co2 127.08(17) . 2_655 2_655 no
Si21 Co2 Si22 O21 163.3(2) . 2_655 2_655 no
Si21 Co2 Si22 N22 62.1(3) . 2_655 2_655 no
Si21 Co2 Si22 C224 9.0(5) . 2_655 2_655 no
Si21 Co2 Si22 C225 -93.5(3) . 2_655 2_655 no
Si22 Co2 Si22 Co2 0.00(9) . 2_655 2_655 no
Si22 Co2 Si22 O21 36.19(18) . 2_655 2_655 no
Si22 Co2 Si22 N22 -65.0(2) . 2_655 2_655 no
Si22 Co2 Si22 C224 -118.1(5) . 2_655 2_655 no
Si22 Co2 Si22 C225 139.5(2) . 2_655 2_655 no
N21 Co2 Si22 Co2 176.39(18) . 2_655 2_655 no
N21 Co2 Si22 O21 -147.4(2) . 2_655 2_655 no
N21 Co2 Si22 N22 111.4(3) . 2_655 2_655 no
N21 Co2 Si22 C224 58.3(5) . 2_655 2_655 no
N21 Co2 Si22 C225 -44.2(3) . 2_655 2_655 no
N22 Co2 Si22 Co2 -27.83(12) . 2_655 2_655 no
N22 Co2 Si22 O21 8.36(19) . 2_655 2_655 no
N22 Co2 N22 Si22 112.01(17) 2_655 . . no
N22 Co2 N22 C202 -113.9(3) 2_655 . . no
Co1 Si1 O1 Si2 -74.0(3) . . . no
C15 Si1 O1 Si2 171.5(3) . . . no
N1 Si1 O1 Si2 -67.1(3) . . . no
C14 Si1 O1 Si2 56.6(4) . . . no
C15 Si1 N1 C1 -70.9(4) . . . no
C14 Si1 N1 C1 58.7(5) . . . no
O1 Si1 N1 C1 175.6(4) . . . no
O1 Si1 N1 Co1 -9.3(2) . . . no
C14 Si1 N1 Co1 -126.1(2) . . . no
Co1 Si1 N1 C1 -175.2(5) . . . no
C15 Si1 N1 Co1 104.3(3) . . . no
N2 Si2 O1 Si1 67.7(3) . . . no
Co1 Si2 O1 Si1 73.2(3) . . . no
Co1 Si2 O1 Si1 104.9(3) 2_666 . . no
C24 Si2 N2 Co1 -151.1(3) . . 2_666 no
C25 Si2 N2 Co1 -26.5(3) . . 2_666 no
O1 Si2 N2 C2 -125.7(3) . . . no
C24 Si2 N2 C2 -4.2(4) . . . no
C24 Si2 O1 Si1 -60.8(4) . . . no
C25 Si2 O1 Si1 -173.3(3) . . . no
O1 Si2 N2 Co1 87.5(2) . . 2_666 no
Co1 Si2 N2 Co1 -80.7(2) 2_666 . . no
Co1 Si2 N2 C2 -132.5(4) . . . no
C24 Si2 N2 Co1 128.3(2) . . . no
C25 Si2 N2 Co1 -107.2(2) . . . no
O1 Si2 N2 Co1 6.74(19) . . . no
C25 Si2 N2 C2 120.4(3) . . . no
Co1 Si2 N2 Co1 80.7(2) . . 2_666 no
Co1 Si2 N2 C2 146.8(4) 2_666 . . no
Co2 Si21 O21 Si22 -72.3(4) . . . no
C215 Si21 O21 Si22 173.4(4) . . . no
O21 Si21 N21 Co2 -9.5(2) . . . no
C214 Si21 N21 Co2 -126.5(3) . . . no
C214 Si21 N21 C201 57.7(5) . . . no
C215 Si21 N21 C201 -71.3(5) . . . no
C214 Si21 O21 Si22 59.3(5) . . . no
N21 Si21 O21 Si22 -65.3(4) . . . no
O21 Si21 N21 C201 174.7(4) . . . no
C215 Si21 N21 Co2 104.6(3) . . . no
Co2 Si21 N21 C201 -175.8(5) . . . no
N22 Si22 O21 Si21 66.3(4) . . . no
C224 Si22 O21 Si21 -62.6(5) . . . no
C225 Si22 N22 Co2 -26.4(3) . . 2_655 no
O21 Si22 N22 Co2 6.5(2) . . . no
Co2 Si22 O21 Si21 71.6(4) . . . no
C224 Si22 N22 Co2 -150.4(3) . . 2_655 no
O21 Si22 N22 C202 -125.4(3) . . . no
C224 Si22 N22 C202 -2.9(5) . . . no
C224 Si22 N22 Co2 129.0(2) . . . no
C225 Si22 N22 Co2 -106.9(2) . . . no
Co2 Si22 N22 Co2 -80.6(2) 2_655 . . no
Co2 Si22 N22 C202 -131.9(4) . . . no
O21 Si22 N22 Co2 87.1(2) . . 2_655 no
Co2 Si22 N22 Co2 80.6(2) . . 2_655 no
Co2 Si22 N22 C202 147.5(5) 2_655 . . no
C225 Si22 O21 Si21 -174.5(4) . . . no
Co2 Si22 O21 Si21 103.1(4) 2_655 . . no
C225 Si22 N22 C202 121.2(4) . . . no
Si1 N1 C1 C11 110.8(4) . . . no
Si1 N1 C1 C12 -128.5(4) . . . no
Co1 N1 C1 C12 57.7(5) . . . no
Co1 N1 C1 C11 -63.1(6) . . . no
Si1 N1 C1 C13 -8.4(6) . . . no
Co1 N1 C1 C13 177.7(3) . . . no
Co1 N2 C2 C22 47.9(4) . . . no
Co1 N2 C2 C21 168.4(3) . . . no
Co1 N2 C2 C23 -160.6(3) 2_666 . . no
Co1 N2 C2 C22 -44.4(4) 2_666 . . no
Si2 N2 C2 C22 170.5(3) . . . no
Si2 N2 C2 C23 54.2(5) . . . no
Co1 N2 C2 C21 76.1(4) 2_666 . . no
Si2 N2 C2 C21 -69.1(5) . . . no
Co1 N2 C2 C23 -68.3(4) . . . no
Si21 N21 C201 C213 -3.0(7) . . . no
Si21 N21 C201 C212 -124.3(4) . . . no
Co2 N21 C201 C211 -57.2(6) . . . no
Co2 N21 C201 C212 60.9(6) . . . no
Co2 N21 C201 C213 -177.7(4) . . . no
Si21 N21 C201 C211 117.5(4) . . . no
Co2 N22 C202 C221 166.3(3) . . . no
Co2 N22 C202 C222 45.8(5) . . . no
Co2 N22 C202 C223 -70.9(5) . . . no
Si22 N22 C202 C221 -71.1(5) . . . no
Si22 N22 C202 C222 168.4(4) . . . no
Si22 N22 C202 C223 51.7(5) . . . no
Co2 N22 C202 C221 75.3(4) 2_655 . . no
Co2 N22 C202 C222 -45.1(5) 2_655 . . no
Co2 N22 C202 C223 -161.8(3) 2_655 . . no
